data_2234552
loop_
_publ_author_name
'Sun, Yongling'

_publ_section_title
;
 4,4-Difluoro-8-(4-iodophenyl)-1,3,5,7-tetramethyl-3a-aza-4a-azonia-4-borata-<i>s</i>-indacene
;
_journal_coeditor_code CV5238
_journal_issue 5
_journal_name_full 'Acta Crystallographica Section E'
_journal_page_first o1302
_journal_paper_doi 10.1107/S1600536812004072
_journal_volume 68
_journal_year 2012
_chemical_formula_iupac 'C19 H18 B F2 I N2'
_chemical_formula_moiety 'C19 H18 B F2 I N2'
_chemical_formula_sum 'C19 H18 B F2 I N2'
_chemical_formula_weight 450.06
_chemical_name_common
;
4,4-Difluoro-8-(4-iodophenyl)-1,3,5,7-tetramethyl-3a-aza-4a-azonia-4-borata-
<i>s</i>-indacene
;
_chemical_name_systematic
;
2,2-difluoro-8-(4-iodophenyl)-4,6,10,12-tetramethyl-1\l^5^,3-diaza-2\l^4^-
boratricyclo[7.3.0.0^{3,7}]dodeca-1(12),4,6,8,10-pentaen-1-ylium
;
_space_group_IT_number 14
_symmetry_cell_setting monoclinic
_symmetry_space_group_name_Hall '-P 2ybc'
_symmetry_space_group_name_H-M 'P 1 21/c 1'
_atom_sites_solution_hydrogens geom
_atom_sites_solution_primary direct
_atom_sites_solution_secondary difmap
_audit_creation_method SHELXL-97
_cell_angle_alpha 90.00
_cell_angle_beta 90.577(3)
_cell_angle_gamma 90.00
_cell_formula_units_Z 4
_cell_length_a 12.1004(3)
_cell_length_b 8.1992(2)
_cell_length_c 18.0607(4)
_cell_measurement_reflns_used 3440
_cell_measurement_temperature 293(2)
_cell_volume 1791.78(7)
_computing_cell_refinement 'SAINT (Bruker, 2007)'
_computing_data_collection 'SMART (Bruker, 2007)'
_computing_data_reduction 'SAINT (Bruker, 2007)'
_computing_molecular_graphics 'SHELXTL (Sheldrick, 2008)'
_computing_publication_material 'SHELXTL (Sheldrick, 2008)'
_computing_structure_refinement 'SHELXL97 (Sheldrick, 2008)'
_computing_structure_solution 'SHELXS97 (Sheldrick, 2008)'
_diffrn_ambient_temperature 293(2)
_diffrn_measured_fraction_theta_full 0.973
_diffrn_measured_fraction_theta_max 0.973
_diffrn_measurement_device_type 'Bruker SMART 1000 CCD area-detector'
_diffrn_measurement_method 'phi and omega scans'
_diffrn_radiation_monochromator graphite
_diffrn_radiation_source 'fine-focus sealed tube'
_diffrn_radiation_type CuK\a
_diffrn_radiation_wavelength 1.54184
_diffrn_reflns_av_R_equivalents 0.0439
_diffrn_reflns_av_sigmaI/netI 0.0651
_diffrn_reflns_limit_h_max 14
_diffrn_reflns_limit_h_min -9
_diffrn_reflns_limit_k_max 8
_diffrn_reflns_limit_k_min -10
_diffrn_reflns_limit_l_max 21
_diffrn_reflns_limit_l_min -21
_diffrn_reflns_number 6829
_diffrn_reflns_theta_full 70.75
_diffrn_reflns_theta_max 70.75
_diffrn_reflns_theta_min 4.90
_exptl_absorpt_coefficient_mu 14.244
_exptl_absorpt_correction_T_max 0.110
_exptl_absorpt_correction_T_min 0.102
_exptl_absorpt_correction_type multi-scan
_exptl_absorpt_process_details '(SADABS; Bruker, 2007)'
_exptl_crystal_colour red
_exptl_crystal_density_diffrn 1.668
_exptl_crystal_density_method 'not measured'
_exptl_crystal_description block
_exptl_crystal_F_000 888
_exptl_crystal_size_max 0.20
_exptl_crystal_size_mid 0.18
_exptl_crystal_size_min 0.16
_refine_diff_density_max 1.327
_refine_diff_density_min -1.364
_refine_ls_extinction_method none
_refine_ls_goodness_of_fit_ref 1.051
_refine_ls_hydrogen_treatment constr
_refine_ls_matrix_type full
_refine_ls_number_parameters 230
_refine_ls_number_reflns 3348
_refine_ls_number_restraints 0
_refine_ls_restrained_S_all 1.051
_refine_ls_R_factor_all 0.0717
_refine_ls_R_factor_gt 0.0615
_refine_ls_shift/su_max 0.001
_refine_ls_shift/su_mean 0.000
_refine_ls_structure_factor_coef Fsqd
_refine_ls_weighting_details 'calc w=1/[\s^2^(Fo^2^)+(0.0917P)^2^+0.3111P] where P=(Fo^2^+2Fc^2^)/3'
_refine_ls_weighting_scheme calc
_refine_ls_wR_factor_gt 0.1528
_refine_ls_wR_factor_ref 0.1658
_reflns_number_gt 2770
_reflns_number_total 3348
_reflns_threshold_expression I>2sigma(I)
_cod_data_source_file cv5238.cif
_cod_data_source_block I
_cod_original_cell_volume 1791.77(8)
_cod_original_sg_symbol_H-M 'P 21/c'
_cod_database_code 2234552
_cod_database_fobs_code 2234552

loop_
_symmetry_equiv_pos_as_xyz
'x, y, z'
'-x, y+1/2, -z+1/2'
'-x, -y, -z'
'x, -y-1/2, z-1/2'

loop_
_atom_site_type_symbol
_atom_site_label
_atom_site_fract_x
_atom_site_fract_y
_atom_site_fract_z
_atom_site_U_iso_or_equiv
_atom_site_adp_type
_atom_site_calc_flag
_atom_site_refinement_flags
_atom_site_occupancy
_atom_site_symmetry_multiplicity
I I 0.46758(4) -0.22865(6) 0.54374(2) 0.0515(2) Uani d . 1 1
F F1 1.0026(3) 0.3904(5) 0.8798(2) 0.0540(10) Uani d . 1 1
N N2 0.8395(4) 0.2246(6) 0.8934(3) 0.0334(11) Uani d . 1 1
F F2 0.8499(4) 0.5070(5) 0.9279(2) 0.0569(11) Uani d . 1 1
N N1 0.8479(3) 0.4411(6) 0.7983(2) 0.0305(10) Uani d . 1 1
C C15 0.7292(4) 0.0148(7) 0.6658(3) 0.0345(13) Uani d . 1 1
H H6 0.8056 0.0233 0.6619 0.041 Uiso calc R 1 1
C C2 0.8031(5) -0.0117(8) 0.9496(3) 0.0401(14) Uani d . 1 1
H H7 0.8028 -0.0933 0.9853 0.048 Uiso calc R 1 1
C C9 0.7415(4) 0.1937(7) 0.7768(3) 0.0278(11) Uani d . 1 1
C C1 0.7510(4) -0.0199(7) 0.8812(3) 0.0332(12) Uani d . 1 1
C C14 0.6760(4) 0.0933(7) 0.7238(3) 0.0280(11) Uani d . 1 1
C C10 0.7747(4) 0.1305(7) 0.8456(3) 0.0272(11) Uani d . 1 1
C C8 0.7754(4) 0.3485(7) 0.7541(3) 0.0273(11) Uani d . 1 1
C C7 0.7538(4) 0.4399(7) 0.6886(3) 0.0325(12) Uani d . 1 1
C C13 0.9491(6) 0.7053(9) 0.7908(4) 0.0510(17) Uani d . 1 1
H H15B 1.0239 0.6742 0.7807 0.077 Uiso calc R 1 1
H H15C 0.9397 0.7166 0.8432 0.077 Uiso calc R 1 1
H H15A 0.9331 0.8074 0.7669 0.077 Uiso calc R 1 1
C C6 0.8157(5) 0.5794(8) 0.6943(3) 0.0390(13) Uani d . 1 1
H H16 0.8192 0.6614 0.6588 0.047 Uiso calc R 1 1
C C4 0.9226(6) 0.2003(10) 1.0198(4) 0.0522(18) Uani d . 1 1
H H17C 0.8915 0.3008 1.0371 0.078 Uiso calc R 1 1
H H17A 0.9972 0.2187 1.0043 0.078 Uiso calc R 1 1
H H17B 0.9223 0.1214 1.0591 0.078 Uiso calc R 1 1
C C17 0.5569(5) -0.0896(7) 0.6206(3) 0.0357(13) Uani d . 1 1
C C5 0.8727(5) 0.5783(8) 0.7620(3) 0.0354(13) Uani d . 1 1
C C18 0.5021(5) -0.0124(8) 0.6784(3) 0.0370(13) Uani d . 1 1
H H20 0.4259 -0.0218 0.6826 0.044 Uiso calc R 1 1
C C16 0.6705(5) -0.0756(8) 0.6139(3) 0.0389(14) Uani d . 1 1
H H21 0.7069 -0.1262 0.5750 0.047 Uiso calc R 1 1
C C19 0.5624(5) 0.0783(8) 0.7293(3) 0.0362(13) Uani d . 1 1
H H22 0.5260 0.1299 0.7679 0.043 Uiso calc R 1 1
C C3 0.8559(5) 0.1382(8) 0.9563(3) 0.0384(14) Uani d . 1 1
B B 0.8873(5) 0.3956(9) 0.8772(4) 0.0346(14) Uani d . 1 1
C C12 0.6745(5) 0.4019(9) 0.6266(3) 0.0465(16) Uani d . 1 1
H H25A 0.6999 0.3077 0.6002 0.070 Uiso calc R 1 1
H H25C 0.6703 0.4933 0.5935 0.070 Uiso calc R 1 1
H H25B 0.6027 0.3804 0.6465 0.070 Uiso calc R 1 1
C C11A 0.6824(5) -0.1606(8) 0.8552(4) 0.0419(14) Uani d . 1 1
H H1AB 0.6056 -0.1314 0.8567 0.063 Uiso calc R 1 1
H H1AC 0.6955 -0.2529 0.8868 0.063 Uiso calc R 1 1
H H1AA 0.7020 -0.1878 0.8053 0.063 Uiso calc R 1 1

loop_
_atom_site_aniso_label
_atom_site_aniso_U_11
_atom_site_aniso_U_22
_atom_site_aniso_U_33
_atom_site_aniso_U_12
_atom_site_aniso_U_13
_atom_site_aniso_U_23
I 0.0601(4) 0.0609(4) 0.0331(3) -0.0223(2) -0.0201(2) -0.00197(17)
F1 0.0302(17) 0.081(3) 0.050(2) -0.0144(19) -0.0154(16) 0.009(2)
N2 0.031(2) 0.048(3) 0.021(2) 0.001(2) -0.0043(19) -0.003(2)
F2 0.082(3) 0.057(2) 0.0314(18) -0.001(2) -0.0013(19) -0.0118(17)
N1 0.025(2) 0.039(3) 0.027(2) -0.001(2) -0.0030(17) -0.006(2)
C15 0.023(2) 0.047(3) 0.034(3) 0.000(2) -0.006(2) -0.009(3)
C2 0.043(3) 0.048(4) 0.029(3) 0.003(3) -0.009(2) 0.008(3)
C9 0.021(2) 0.037(3) 0.026(3) 0.002(2) -0.002(2) -0.006(2)
C1 0.028(3) 0.042(3) 0.030(3) 0.004(3) 0.000(2) -0.001(2)
C14 0.027(2) 0.040(3) 0.017(2) -0.003(2) -0.0031(19) 0.001(2)
C10 0.020(2) 0.035(3) 0.027(2) 0.001(2) -0.0028(19) -0.005(2)
C8 0.021(2) 0.033(3) 0.028(2) 0.000(2) -0.0051(19) -0.007(2)
C7 0.029(3) 0.043(3) 0.026(2) 0.002(3) -0.003(2) -0.003(2)
C13 0.047(4) 0.051(4) 0.055(5) -0.007(3) -0.001(3) -0.005(3)
C6 0.046(3) 0.042(3) 0.029(3) -0.002(3) 0.000(2) 0.001(2)
C4 0.053(4) 0.075(5) 0.029(3) -0.011(4) -0.016(3) 0.001(3)
C17 0.044(3) 0.037(3) 0.026(3) -0.012(3) -0.017(2) -0.002(2)
C5 0.034(3) 0.039(3) 0.033(3) -0.001(3) -0.002(2) -0.003(2)
C18 0.027(3) 0.048(4) 0.036(3) -0.009(3) -0.004(2) 0.004(3)
C16 0.034(3) 0.054(4) 0.028(3) 0.001(3) 0.002(2) -0.008(3)
C19 0.035(3) 0.049(3) 0.025(3) -0.004(3) -0.004(2) -0.002(2)
C3 0.038(3) 0.055(4) 0.023(3) -0.001(3) -0.008(2) 0.002(3)
B 0.028(3) 0.047(4) 0.028(3) -0.006(3) -0.002(2) -0.007(3)
C12 0.047(3) 0.061(4) 0.032(3) -0.007(3) -0.015(3) 0.012(3)
C11A 0.038(3) 0.044(4) 0.044(3) 0.000(3) -0.001(3) 0.003(3)

loop_
_atom_type_symbol
_atom_type_description
_atom_type_scat_dispersion_real
_atom_type_scat_dispersion_imag
_atom_type_scat_source
C C 0.0181 0.0091 'International Tables Vol C Tables 4.2.6.8 and 6.1.1.4'
H H 0.0000 0.0000 'International Tables Vol C Tables 4.2.6.8 and 6.1.1.4'
B B 0.0090 0.0039 'International Tables Vol C Tables 4.2.6.8 and 6.1.1.4'
F F 0.0727 0.0534 'International Tables Vol C Tables 4.2.6.8 and 6.1.1.4'
I I -0.3257 6.8362 'International Tables Vol C Tables 4.2.6.8 and 6.1.1.4'
N N 0.0311 0.0180 'International Tables Vol C Tables 4.2.6.8 and 6.1.1.4'

loop_
_geom_angle_atom_site_label_1
_geom_angle_atom_site_label_2
_geom_angle_atom_site_label_3
_geom_angle
C3 N2 C10 107.9(5)
C3 N2 B 125.6(5)
C10 N2 B 126.4(5)
C5 N1 C8 108.6(4)
C5 N1 B 125.9(5)
C8 N1 B 125.4(5)
C16 C15 C14 121.2(5)
C16 C15 H6 119.4
C14 C15 H6 119.4
C1 C2 C3 109.1(5)
C1 C2 H7 125.5
C3 C2 H7 125.5
C8 C9 C10 120.9(5)
C8 C9 C14 118.1(5)
C10 C9 C14 120.8(5)
C2 C1 C10 105.7(5)
C2 C1 C11A 124.5(6)
C10 C1 C11A 129.9(5)
C19 C14 C15 118.7(5)
C19 C14 C9 121.7(5)
C15 C14 C9 119.6(4)
N2 C10 C9 120.0(5)
N2 C10 C1 108.3(5)
C9 C10 C1 131.7(5)
C9 C8 N1 120.6(5)
C9 C8 C7 132.1(5)
N1 C8 C7 107.2(5)
C6 C7 C8 106.4(5)
C6 C7 C12 125.0(6)
C8 C7 C12 128.5(5)
C5 C13 H15B 109.5
C5 C13 H15C 109.5
H15B C13 H15C 109.5
C5 C13 H15A 109.5
H15B C13 H15A 109.5
H15C C13 H15A 109.5
C7 C6 C5 108.9(5)
C7 C6 H16 125.5
C5 C6 H16 125.5
C3 C4 H17C 109.5
C3 C4 H17A 109.5
H17C C4 H17A 109.5
C3 C4 H17B 109.5
H17C C4 H17B 109.5
H17A C4 H17B 109.5
C16 C17 C18 120.5(5)
C16 C17 I 119.6(4)
C18 C17 I 119.9(4)
N1 C5 C6 108.8(5)
N1 C5 C13 124.2(5)
C6 C5 C13 127.0(6)
C19 C18 C17 119.4(5)
C19 C18 H20 120.3
C17 C18 H20 120.3
C17 C16 C15 119.2(5)
C17 C16 H21 120.4
C15 C16 H21 120.4
C14 C19 C18 121.0(5)
C14 C19 H22 119.5
C18 C19 H22 119.5
N2 C3 C2 109.0(5)
N2 C3 C4 122.9(6)
C2 C3 C4 128.0(6)
F2 B F1 109.5(5)
F2 B N1 110.8(5)
F1 B N1 109.7(5)
F2 B N2 110.6(5)
F1 B N2 109.9(5)
N1 B N2 106.4(5)
C7 C12 H25A 109.5
C7 C12 H25C 109.5
H25A C12 H25C 109.5
C7 C12 H25B 109.5
H25A C12 H25B 109.5
H25C C12 H25B 109.5
C1 C11A H1AB 109.5
C1 C11A H1AC 109.5
H1AB C11A H1AC 109.5
C1 C11A H1AA 109.5
H1AB C11A H1AA 109.5
H1AC C11A H1AA 109.5

loop_
_geom_bond_atom_site_label_1
_geom_bond_atom_site_label_2
_geom_bond_distance
I C17 2.089(5)
F1 B 1.397(7)
N2 C3 1.352(8)
N2 C10 1.393(7)
N2 B 1.546(9)
F2 B 1.373(8)
N1 C5 1.337(8)
N1 C8 1.403(6)
N1 B 1.544(8)
C15 C16 1.387(8)
C15 C14 1.392(7)
C15 H6 0.9300
C2 C1 1.382(8)
C2 C3 1.390(9)
C2 H7 0.9300
C9 C8 1.396(8)
C9 C10 1.402(7)
C9 C14 1.485(7)
C1 C10 1.422(8)
C1 C11A 1.494(8)
C14 C19 1.385(8)
C8 C7 1.422(8)
C7 C6 1.370(9)
C7 C12 1.500(7)
C13 C5 1.483(9)
C13 H15B 0.9600
C13 H15C 0.9600
C13 H15A 0.9600
C6 C5 1.399(8)
C6 H16 0.9300
C4 C3 1.486(8)
C4 H17C 0.9600
C4 H17A 0.9600
C4 H17B 0.9600
C17 C16 1.386(8)
C17 C18 1.394(8)
C18 C19 1.386(8)
C18 H20 0.9300
C16 H21 0.9300
C19 H22 0.9300
C12 H25A 0.9600
C12 H25C 0.9600
C12 H25B 0.9600
C11A H1AB 0.9600
C11A H1AC 0.9600
C11A H1AA 0.9600
